data_4107005
loop_
_publ_author_name
'Koki Ikemoto'
'Yasuhide Inokuma'
'Makoto Fujita'

_publ_contact_author 'Makoto Fujita'
_publ_contact_author_email mfujita@appchem.t.u-tokyo.ac.jp
_publ_section_title
;
 Diels-Alder via Molecular Recognition in a Crystalline Molecular Flask
;
_journal_name_full 'Journal of the American Chemical Society'
_journal_page_first 16806
_journal_page_last 16808
_journal_paper_doi 10.1021/ja2079064
_journal_volume 133
_journal_year 2011
_chemical_formula_sum 'C67 H50 Cl4 I6 N14 O4 Zn3'
_chemical_formula_weight 2214.52
_chemical_name_systematic
; 
 ? 
;
_space_group_IT_number 61
_symmetry_cell_setting orthorhombic
_symmetry_space_group_name_Hall '-P 2ac 2ab'
_symmetry_space_group_name_H-M 'P b c a'
_atom_sites_solution_hydrogens geom
_atom_sites_solution_primary direct
_atom_sites_solution_secondary difmap
_audit_creation_method SHELXL-97
_cell_angle_alpha 90.00
_cell_angle_beta 90.00
_cell_angle_gamma 90.00
_cell_formula_units_Z 8
_cell_length_a 28.147(3)
_cell_length_b 13.8926(13)
_cell_length_c 44.028(4)
_cell_measurement_reflns_used 9495
_cell_measurement_temperature 90(2)
_cell_measurement_theta_max 27.68
_cell_measurement_theta_min 2.47
_cell_volume 17216(3)
_computing_cell_refinement 'Bruker SMART'
_computing_data_collection 'Bruker SMART'
_computing_data_reduction 'Bruker SAINT'
_computing_molecular_graphics 'Bruker SHELXTL'
_computing_publication_material 'Bruker SHELXTL'
_computing_structure_refinement 'SHELXL-97 (Sheldrick, 1997)'
_computing_structure_solution 'SHELXS-97 (Sheldrick, 1990)'
_diffrn_ambient_temperature 90(2)
_diffrn_measured_fraction_theta_full 0.999
_diffrn_measured_fraction_theta_max 0.999
_diffrn_measurement_device_type 'CCD area detector'
_diffrn_measurement_method 'phi and omega scans'
_diffrn_radiation_monochromator graphite
_diffrn_radiation_source 'fine-focus sealed tube'
_diffrn_radiation_type MoK\a
_diffrn_radiation_wavelength 0.71073
_diffrn_reflns_av_R_equivalents 0.0429
_diffrn_reflns_av_sigmaI/netI 0.0227
_diffrn_reflns_limit_h_max 35
_diffrn_reflns_limit_h_min -35
_diffrn_reflns_limit_k_max 17
_diffrn_reflns_limit_k_min -17
_diffrn_reflns_limit_l_max 55
_diffrn_reflns_limit_l_min -55
_diffrn_reflns_number 173980
_diffrn_reflns_theta_full 26.37
_diffrn_reflns_theta_max 26.37
_diffrn_reflns_theta_min 1.70
_exptl_absorpt_coefficient_mu 3.154
_exptl_absorpt_correction_T_max 0.8333
_exptl_absorpt_correction_T_min 0.7644
_exptl_absorpt_correction_type empirical
_exptl_absorpt_process_details SADABS
_exptl_crystal_colour yellow
_exptl_crystal_density_diffrn 1.709
_exptl_crystal_description plate
_exptl_crystal_F_000 8464
_exptl_crystal_size_max 0.09
_exptl_crystal_size_mid 0.07
_exptl_crystal_size_min 0.06
_refine_diff_density_max 1.922
_refine_diff_density_min -2.214
_refine_diff_density_rms 0.194
_refine_ls_extinction_method none
_refine_ls_goodness_of_fit_ref 1.203
_refine_ls_hydrogen_treatment constr
_refine_ls_matrix_type full
_refine_ls_number_parameters 929
_refine_ls_number_reflns 17590
_refine_ls_number_restraints 96
_refine_ls_restrained_S_all 1.205
_refine_ls_R_factor_all 0.0824
_refine_ls_R_factor_gt 0.0653
_refine_ls_shift/su_max 0.002
_refine_ls_shift/su_mean 0.000
_refine_ls_structure_factor_coef Fsqd
_refine_ls_weighting_details 'calc w=1/[\s^2^(Fo^2^)+(0.2000P)^2^+0.0000P] where P=(Fo^2^+2Fc^2^)/3'
_refine_ls_weighting_scheme calc
_refine_ls_wR_factor_gt 0.2557
_refine_ls_wR_factor_ref 0.2799
_reflns_number_gt 14237
_reflns_number_total 17590
_reflns_threshold_expression >2sigma(I)
_cod_data_source_file ja2079064_si_006.cif
_cod_data_source_block pbca
_cod_original_cell_volume 17217(3)
_cod_database_code 4107005

loop_
_symmetry_equiv_pos_as_xyz
'x, y, z'
'-x+1/2, -y, z+1/2'
'-x, y+1/2, -z+1/2'
'x+1/2, -y+1/2, -z'
'-x, -y, -z'
'x-1/2, y, -z-1/2'
'x, -y-1/2, z-1/2'
'-x-1/2, y-1/2, z'

loop_
_atom_site_label
_atom_site_type_symbol
_atom_site_fract_x
_atom_site_fract_y
_atom_site_fract_z
_atom_site_U_iso_or_equiv
_atom_site_adp_type
_atom_site_occupancy
_atom_site_symmetry_multiplicity
_atom_site_calc_flag
_atom_site_refinement_flags
_atom_site_disorder_assembly
_atom_site_disorder_group
C1X C 0.6726(4) 0.1937(6) 0.8644(2) 0.048(2) Uani 1 1 d . . .
C2X C 0.6481(5) 0.1739(7) 0.8913(3) 0.069(4) Uani 1 1 d . . .
H2XA H 0.6659 0.1621 0.9093 0.083 Uiso 1 1 calc R . .
C3X C 0.6018(6) 0.1710(9) 0.8930(4) 0.086(5) Uani 1 1 d . . .
H3XA H 0.5869 0.1599 0.9120 0.103 Uiso 1 1 calc R . .
C4X C 0.5747(4) 0.1835(8) 0.8678(4) 0.079(5) Uani 1 1 d . . .
H4XA H 0.5411 0.1793 0.8693 0.095 Uiso 1 1 calc R . .
C5X C 0.5959(4) 0.2028(8) 0.8393(4) 0.067(3) Uani 1 1 d . . .
H5XA H 0.5769 0.2109 0.8217 0.080 Uiso 1 1 calc R . .
C6X C 0.6457(4) 0.2098(6) 0.8376(3) 0.050(3) Uani 1 1 d . . .
C7X C 0.6703(4) 0.2354(6) 0.8085(2) 0.047(2) Uani 1 1 d . . .
C8X C 0.6432(5) 0.2536(7) 0.7822(3) 0.064(3) Uani 1 1 d . . .
H8XA H 0.6097 0.2460 0.7826 0.077 Uiso 1 1 calc R . .
C9X C 0.6655(5) 0.2823(8) 0.7561(3) 0.071(3) Uani 1 1 d . . .
H9XA H 0.6478 0.2933 0.7381 0.086 Uiso 1 1 calc R . .
C10X C 0.7159(6) 0.2954(7) 0.7563(3) 0.076(4) Uani 1 1 d . . .
H10A H 0.7314 0.3185 0.7385 0.091 Uiso 1 1 calc R . .
C11X C 0.7420(4) 0.2753(7) 0.7816(3) 0.056(3) Uani 1 1 d . . .
H11A H 0.7756 0.2819 0.7810 0.067 Uiso 1 1 calc R . .
C12X C 0.7197(4) 0.2447(6) 0.8087(2) 0.048(2) Uani 1 1 d . . .
C13X C 0.7475(4) 0.2190(6) 0.8361(3) 0.050(3) Uani 1 1 d . . .
C14X C 0.7983(4) 0.2216(7) 0.8355(3) 0.060(3) Uani 1 1 d . . .
H14A H 0.8138 0.2399 0.8172 0.072 Uiso 1 1 calc R . .
C15X C 0.8241(5) 0.1999(8) 0.8590(4) 0.067(3) Uani 1 1 d . . .
H15A H 0.8578 0.2009 0.8578 0.081 Uiso 1 1 calc R . .
C16X C 0.8010(5) 0.1749(8) 0.8861(4) 0.075(4) Uani 1 1 d . . .
H16A H 0.8195 0.1596 0.9035 0.091 Uiso 1 1 calc R . .
C17X C 0.7524(5) 0.1720(7) 0.8880(3) 0.066(3) Uani 1 1 d . . .
H17A H 0.7372 0.1535 0.9063 0.079 Uiso 1 1 calc R . .
C18X C 0.7253(4) 0.1970(6) 0.8622(3) 0.058(3) Uani 1 1 d . . .
C1A C 1.0125(4) 0.4872(8) 0.7668(3) 0.060(3) Uani 1 1 d . . .
C2A C 0.9784(5) 0.4920(11) 0.7879(3) 0.073(4) Uani 1 1 d . . .
H2AA H 0.9835 0.4894 0.8092 0.088 Uiso 1 1 calc R . .
C3A C 0.9900(4) 0.4949(7) 0.7357(3) 0.050(2) Uani 1 1 d . . .
C4A C 0.9328(4) 0.5018(9) 0.7734(3) 0.060(3) Uani 1 1 d . . .
C5A C 0.9064(4) 0.5101(11) 0.7172(3) 0.070(3) Uani 1 1 d . . .
H5AA H 0.9213 0.5054 0.6972 0.105 Uiso 1 1 calc R . .
H5AB H 0.8913 0.5733 0.7194 0.105 Uiso 1 1 calc R . .
H5AC H 0.8823 0.4595 0.7193 0.105 Uiso 1 1 calc R . .
C6A C 1.0661(5) 0.4846(13) 0.7682(5) 0.116(7) Uani 1 1 d . . .
H6AA H 1.0762 0.4781 0.7894 0.174 Uiso 1 1 calc R . .
H6AB H 1.0790 0.5443 0.7597 0.174 Uiso 1 1 calc R . .
H6AC H 1.0778 0.4296 0.7565 0.174 Uiso 1 1 calc R . .
N1A N 0.9423(3) 0.4983(6) 0.74067(18) 0.0449(18) Uani 1 1 d . . .
O1A O 1.0089(3) 0.4959(7) 0.71157(19) 0.074(2) Uani 1 1 d . . .
O2A O 0.8930(3) 0.5087(7) 0.7825(2) 0.089(3) Uani 1 1 d . . .
C1B C 0.4879(7) 0.2682(11) 0.1988(4) 0.099(6) Uani 1 1 d . . .
C2B C 0.4438(7) 0.2527(11) 0.1964(4) 0.092(5) Uani 1 1 d . . .
H2BA H 0.4283 0.2478 0.1772 0.111 Uiso 1 1 calc R . .
C3B C 0.5004(6) 0.2613(9) 0.2336(4) 0.082(4) Uani 1 1 d . . .
C4B C 0.4195(5) 0.2433(12) 0.2241(5) 0.096(5) Uani 1 1 d . . .
C5B C 0.4509(8) 0.2412(11) 0.2809(4) 0.120(8) Uani 1 1 d . . .
H5BA H 0.4825 0.2480 0.2900 0.181 Uiso 1 1 calc R . .
H5BB H 0.4381 0.1774 0.2857 0.181 Uiso 1 1 calc R . .
H5BC H 0.4298 0.2908 0.2892 0.181 Uiso 1 1 calc R . .
C6B C 0.5315(9) 0.2844(14) 0.1775(4) 0.126(8) Uani 1 1 d . . .
H6BA H 0.5210 0.2848 0.1563 0.189 Uiso 1 1 calc R . .
H6BB H 0.5545 0.2323 0.1805 0.189 Uiso 1 1 calc R . .
H6BC H 0.5465 0.3462 0.1824 0.189 Uiso 1 1 calc R . .
N1B N 0.4544(4) 0.2524(8) 0.2479(3) 0.081(3) Uani 1 1 d . . .
O1B O 0.5358(4) 0.2715(8) 0.2448(2) 0.090(3) Uani 1 1 d . . .
O2B O 0.3793(6) 0.2292(12) 0.2310(4) 0.155(7) Uani 1 1 d . . .
C1D C 0.8193(10) 0.712(2) 0.9831(6) 0.168(8) Uani 0.438(8) 1 d PDU A 1
Cl1D Cl 0.8197(5) 0.5858(14) 0.9752(4) 0.179(6) Uani 0.438(8) 1 d PDU A 1
Cl2D Cl 0.8110(7) 0.730(3) 1.0230(3) 0.286(14) Uani 0.438(8) 1 d PDU A 1
Cl3D Cl 0.7756(8) 0.782(2) 0.9629(4) 0.230(10) Uani 0.438(8) 1 d PDU A 1
Cl4D Cl 0.8725(6) 0.7657(11) 0.9717(3) 0.152(5) Uani 0.438(8) 1 d PDU A 1
C1E C 0.6970(11) 0.549(3) 1.0605(7) 0.268(11) Uani 0.562(8) 1 d PDU A 2
Cl1E Cl 0.7577(7) 0.5442(18) 1.0459(5) 0.256(8) Uani 0.562(8) 1 d PDU A 2
Cl2E Cl 0.6653(7) 0.4624(17) 1.0382(5) 0.266(8) Uani 0.562(8) 1 d PDU A 2
Cl3E Cl 0.6594(9) 0.6493(17) 1.0517(5) 0.282(9) Uani 0.562(8) 1 d PDU A 2
Cl4E Cl 0.7005(8) 0.5421(17) 1.1009(5) 0.264(9) Uani 0.562(8) 1 d PDU A 2
Zn1 Zn 1.02212(3) 0.88888(7) 0.91023(2) 0.0321(2) Uani 1 1 d . . .
Zn2 Zn 0.54637(3) 0.86352(7) 0.90696(2) 0.0330(2) Uani 1 1 d . . .
Zn3 Zn 0.73927(3) 0.80911(6) 1.17546(2) 0.0289(2) Uani 1 1 d . . .
I1 I 1.00652(3) 0.80378(5) 0.961027(16) 0.0510(2) Uani 1 1 d . . .
I2 I 1.07090(2) 0.81224(5) 0.868470(19) 0.0595(2) Uani 1 1 d . . .
I3 I 0.55663(3) 0.68203(5) 0.908249(19) 0.0581(2) Uani 1 1 d . . .
I4 I 0.48174(2) 0.95110(5) 0.877134(14) 0.0476(2) Uani 1 1 d . . .
I5 I 0.82735(2) 0.80841(4) 1.162455(14) 0.04373(19) Uani 1 1 d . . .
I6 I 0.69662(2) 0.64836(4) 1.182026(14) 0.04176(19) Uani 1 1 d . . .
C1 C 0.9169(3) 0.9126(6) 0.90551(18) 0.0342(17) Uani 1 1 d . . .
H1A H 0.9177 0.8972 0.9265 0.041 Uiso 1 1 calc R . .
C2 C 0.8729(3) 0.9262(6) 0.89157(19) 0.0325(16) Uani 1 1 d . . .
H2A H 0.8443 0.9200 0.9029 0.039 Uiso 1 1 calc R . .
C3 C 0.8713(3) 0.9489(5) 0.86107(17) 0.0274(15) Uani 1 1 d . . .
C4 C 0.9133(3) 0.9580(6) 0.84546(19) 0.0322(16) Uani 1 1 d . . .
H4A H 0.9130 0.9741 0.8245 0.039 Uiso 1 1 calc R . .
C5 C 0.9559(3) 0.9436(5) 0.86030(17) 0.0281(15) Uani 1 1 d . . .
H5A H 0.9846 0.9500 0.8491 0.034 Uiso 1 1 calc R . .
C6 C 0.8121(3) 1.1128(7) 0.7292(2) 0.0390(19) Uani 1 1 d . . .
H6A H 0.8388 1.1409 0.7195 0.047 Uiso 1 1 calc R . .
C7 C 0.8179(3) 1.0729(6) 0.75726(18) 0.0348(17) Uani 1 1 d . . .
H7A H 0.8485 1.0715 0.7664 0.042 Uiso 1 1 calc R . .
C8 C 0.7787(3) 1.0337(5) 0.77273(17) 0.0274(15) Uani 1 1 d . . .
C9 C 0.7354(3) 1.0326(5) 0.75752(17) 0.0286(15) Uani 1 1 d . . .
H9A H 0.7082 1.0045 0.7667 0.034 Uiso 1 1 calc R . .
C10 C 0.7322(3) 1.0729(5) 0.72882(17) 0.0279(15) Uani 1 1 d . . .
H10B H 0.7024 1.0715 0.7188 0.033 Uiso 1 1 calc R . .
C11 C 0.6137(3) 0.9407(6) 0.86229(18) 0.0307(16) Uani 1 1 d . . .
H11B H 0.5849 0.9500 0.8514 0.037 Uiso 1 1 calc R . .
C12 C 0.6561(3) 0.9578(6) 0.84732(17) 0.0297(15) Uani 1 1 d . . .
H12A H 0.6565 0.9773 0.8266 0.036 Uiso 1 1 calc R . .
C13 C 0.6982(3) 0.9455(5) 0.86359(17) 0.0261(15) Uani 1 1 d . . .
C14 C 0.6962(3) 0.9196(6) 0.89393(17) 0.0301(16) Uani 1 1 d . . .
H14B H 0.7243 0.9133 0.9057 0.036 Uiso 1 1 calc R . .
C15 C 0.6518(3) 0.9031(6) 0.90670(18) 0.0321(16) Uani 1 1 d . . .
H15B H 0.6503 0.8847 0.9275 0.038 Uiso 1 1 calc R . .
C16 C 0.8240(3) 0.9620(5) 0.84532(17) 0.0259(15) Uani 1 1 d . . .
C17 C 0.7450(2) 0.9592(5) 0.84767(17) 0.0249(14) Uani 1 1 d . . .
C18 C 0.7817(3) 0.9987(5) 0.80411(17) 0.0272(15) Uani 1 1 d . . .
C19 C 0.5666(3) 0.8659(6) 0.97358(18) 0.0370(18) Uani 1 1 d . . .
H19A H 0.5725 0.7991 0.9708 0.044 Uiso 1 1 calc R . .
C20 C 0.5772(3) 0.9074(6) 1.00096(18) 0.0382(18) Uani 1 1 d . . .
H20A H 0.5892 0.8687 1.0170 0.046 Uiso 1 1 calc R . .
C21 C 0.5705(3) 1.0046(6) 1.00563(17) 0.0313(16) Uani 1 1 d . . .
C22 C 0.5503(3) 1.0575(6) 0.98147(17) 0.0329(16) Uani 1 1 d . . .
H22A H 0.5444 1.1245 0.9836 0.039 Uiso 1 1 calc R . .
C23 C 0.5394(3) 1.0113(5) 0.95514(17) 0.0283(15) Uani 1 1 d . . .
H23A H 0.5249 1.0474 0.9393 0.034 Uiso 1 1 calc R . .
C24 C 0.5425(3) 1.4382(6) 1.05120(19) 0.0367(18) Uani 1 1 d . . .
H24A H 0.5270 1.4750 1.0360 0.044 Uiso 1 1 calc R . .
C25 C 0.5565(3) 1.3445(6) 1.04471(19) 0.0350(17) Uani 1 1 d . . .
H25A H 0.5505 1.3175 1.0253 0.042 Uiso 1 1 calc R . .
C26 C 0.5796(3) 1.2900(6) 1.06713(18) 0.0321(16) Uani 1 1 d . . .
C27 C 0.5881(3) 1.3330(6) 1.09543(18) 0.0343(17) Uani 1 1 d . . .
H27A H 0.6049 1.2992 1.1108 0.041 Uiso 1 1 calc R . .
C28 C 0.5717(3) 1.4255(6) 1.10048(18) 0.0356(17) Uani 1 1 d . . .
H28A H 0.5757 1.4527 1.1201 0.043 Uiso 1 1 calc R . .
C29 C 0.7012(3) 0.9856(6) 1.14586(18) 0.0386(19) Uani 1 1 d . . .
H29A H 0.7183 1.0169 1.1616 0.046 Uiso 1 1 calc R . .
C30 C 0.6770(4) 1.0406(6) 1.12447(19) 0.041(2) Uani 1 1 d . . .
H30A H 0.6770 1.1088 1.1258 0.049 Uiso 1 1 calc R . .
C31 C 0.6529(3) 0.9950(5) 1.10129(17) 0.0296(16) Uani 1 1 d . . .
C32 C 0.6524(4) 0.8949(6) 1.1010(2) 0.048(2) Uani 1 1 d . . .
H32A H 0.6358 0.8609 1.0856 0.058 Uiso 1 1 calc R . .
C33 C 0.6762(4) 0.8465(6) 1.1231(2) 0.044(2) Uani 1 1 d . . .
H33A H 0.6749 0.7782 1.1232 0.053 Uiso 1 1 calc R . .
C34 C 0.5863(3) 1.0529(6) 1.03381(18) 0.0311(16) Uani 1 1 d . . .
C35 C 0.6263(3) 1.0513(5) 1.07762(17) 0.0289(15) Uani 1 1 d . . .
C36 C 0.5925(3) 1.1886(6) 1.06194(17) 0.0296(16) Uani 1 1 d . . .
N1 N 0.9584(2) 0.9206(5) 0.89016(15) 0.0315(14) Uani 1 1 d . . .
N2 N 0.6108(2) 0.9119(5) 0.89110(15) 0.0310(13) Uani 1 1 d . . .
N3 N 0.7693(2) 1.1141(5) 0.71442(14) 0.0291(13) Uani 1 1 d . . .
N4 N 0.7850(2) 0.9456(4) 0.86244(14) 0.0261(13) Uani 1 1 d . . .
N5 N 0.7410(2) 0.9852(4) 0.81821(13) 0.0235(12) Uani 1 1 d . . .
N6 N 0.8255(2) 0.9875(4) 0.81676(14) 0.0259(13) Uani 1 1 d . . .
N7 N 0.5480(2) 0.9177(5) 0.95028(14) 0.0306(13) Uani 1 1 d . . .
N8 N 0.7008(2) 0.8902(5) 1.14463(14) 0.0308(14) Uani 1 1 d . . .
N9 N 0.5506(2) 1.4786(5) 1.07899(15) 0.0328(14) Uani 1 1 d . . .
N10 N 0.6108(2) 1.0011(4) 1.05383(14) 0.0296(13) Uani 1 1 d . . .
N11 N 0.6191(2) 1.1446(5) 1.08281(15) 0.0300(13) Uani 1 1 d . . .
N12 N 0.5751(2) 1.1476(5) 1.03723(14) 0.0326(14) Uani 1 1 d . . .

loop_
_atom_site_aniso_label
_atom_site_aniso_U_11
_atom_site_aniso_U_22
_atom_site_aniso_U_33
_atom_site_aniso_U_23
_atom_site_aniso_U_13
_atom_site_aniso_U_12
C1X 0.062(6) 0.023(4) 0.058(6) 0.000(4) 0.013(5) 0.007(4)
C2X 0.103(10) 0.022(4) 0.082(8) -0.009(5) 0.039(7) -0.005(5)
C3X 0.096(11) 0.045(7) 0.117(13) -0.011(8) 0.044(10) -0.001(7)
C4X 0.044(6) 0.034(6) 0.159(15) -0.018(7) 0.048(8) -0.004(5)
C5X 0.043(6) 0.039(5) 0.119(11) -0.003(6) 0.021(6) 0.004(4)
C6X 0.048(5) 0.018(4) 0.086(7) -0.010(4) 0.025(5) -0.005(4)
C7X 0.051(5) 0.025(4) 0.064(6) -0.003(4) 0.011(5) -0.004(4)
C8X 0.079(8) 0.025(5) 0.089(8) -0.007(5) 0.015(7) 0.009(5)
C9X 0.094(9) 0.029(5) 0.092(9) -0.015(6) 0.001(8) 0.016(6)
C10X 0.141(13) 0.021(5) 0.066(7) -0.015(5) 0.039(8) -0.011(6)
C11X 0.074(7) 0.027(5) 0.068(7) -0.025(5) 0.027(6) 0.001(4)
C12X 0.060(6) 0.015(4) 0.071(6) -0.016(4) 0.023(5) 0.001(4)
C13X 0.053(5) 0.023(4) 0.076(7) -0.026(4) 0.013(5) -0.001(4)
C14X 0.046(6) 0.033(5) 0.102(9) -0.037(6) 0.004(6) 0.004(4)
C15X 0.055(7) 0.044(6) 0.102(10) -0.024(6) -0.012(7) 0.001(5)
C16X 0.086(9) 0.026(5) 0.114(11) -0.016(6) -0.035(9) 0.004(5)
C17X 0.086(9) 0.028(5) 0.083(8) -0.012(5) -0.022(7) 0.011(5)
C18X 0.070(7) 0.014(4) 0.089(8) -0.015(4) 0.006(6) -0.002(4)
C1A 0.079(8) 0.042(6) 0.058(6) 0.004(5) -0.006(6) 0.000(5)
C2A 0.082(9) 0.093(10) 0.045(6) -0.004(6) 0.005(6) -0.006(7)
C3A 0.048(5) 0.032(5) 0.070(7) 0.001(4) 0.007(5) 0.011(4)
C4A 0.062(7) 0.064(7) 0.054(6) 0.000(5) 0.013(5) -0.001(5)
C5A 0.050(6) 0.087(9) 0.074(8) 0.009(7) -0.006(5) 0.006(6)
C6A 0.073(10) 0.096(12) 0.177(19) -0.037(12) -0.056(11) 0.008(9)
N1A 0.050(4) 0.035(4) 0.050(4) -0.002(3) 0.007(3) 0.004(3)
O1A 0.072(5) 0.090(6) 0.058(5) 0.010(4) 0.039(4) 0.004(5)
O2A 0.081(6) 0.077(6) 0.110(7) -0.007(5) 0.055(6) -0.003(5)
C1B 0.122(14) 0.057(8) 0.120(14) -0.032(9) -0.066(12) 0.002(8)
C2B 0.135(15) 0.067(9) 0.075(9) -0.012(7) -0.004(10) -0.014(9)
C3B 0.109(12) 0.046(7) 0.090(10) 0.003(6) -0.026(9) -0.030(7)
C4B 0.049(7) 0.079(10) 0.162(17) -0.017(10) 0.001(9) 0.025(7)
C5B 0.19(2) 0.047(8) 0.127(15) 0.010(8) 0.069(14) 0.016(10)
C6B 0.21(2) 0.100(13) 0.066(9) -0.021(9) 0.013(12) -0.056(15)
N1B 0.085(8) 0.042(5) 0.117(10) -0.001(6) 0.008(7) 0.002(5)
O1B 0.070(6) 0.107(8) 0.093(7) -0.005(6) -0.016(5) -0.010(6)
O2B 0.146(13) 0.148(13) 0.172(14) 0.046(11) 0.078(11) 0.067(11)
C1D 0.11(2) 0.30(2) 0.097(15) -0.03(3) -0.03(2) 0.03(2)
Cl1D 0.119(10) 0.251(14) 0.167(12) 0.083(11) -0.052(9) -0.058(10)
Cl2D 0.172(15) 0.59(4) 0.093(8) -0.019(14) -0.011(8) 0.15(2)
Cl3D 0.211(14) 0.34(2) 0.141(12) -0.023(15) -0.057(13) 0.10(2)
Cl4D 0.185(12) 0.148(11) 0.123(9) -0.005(9) -0.015(8) 0.011(9)
C1E 0.263(16) 0.278(19) 0.262(14) -0.012(17) 0.019(15) 0.004(14)
Cl1E 0.216(11) 0.324(18) 0.228(13) 0.001(13) -0.039(10) -0.043(10)
Cl2E 0.194(12) 0.303(14) 0.301(14) 0.005(13) 0.045(12) -0.047(12)
Cl3E 0.299(15) 0.308(14) 0.237(15) 0.013(12) 0.013(13) 0.024(13)
Cl4E 0.252(16) 0.268(17) 0.273(12) 0.053(12) 0.015(10) -0.027(13)
Zn1 0.0268(5) 0.0258(5) 0.0436(5) 0.0045(4) -0.0018(4) -0.0026(3)
Zn2 0.0311(5) 0.0330(5) 0.0348(5) -0.0050(4) 0.0034(4) -0.0064(4)
Zn3 0.0339(5) 0.0239(5) 0.0289(4) 0.0018(3) -0.0044(3) 0.0008(3)
I1 0.0579(4) 0.0370(4) 0.0580(4) 0.0233(3) -0.0049(3) -0.0091(3)
I2 0.0432(4) 0.0534(4) 0.0820(5) -0.0108(3) 0.0151(3) 0.0101(3)
I3 0.0574(4) 0.0316(3) 0.0854(5) -0.0174(3) 0.0212(4) -0.0126(3)
I4 0.0310(3) 0.0710(5) 0.0409(3) 0.0049(3) 0.0013(2) -0.0053(3)
I5 0.0392(3) 0.0483(4) 0.0437(3) -0.0132(2) 0.0065(2) -0.0015(2)
I6 0.0453(3) 0.0259(3) 0.0540(4) 0.0089(2) -0.0116(2) -0.0049(2)
C1 0.033(4) 0.039(4) 0.030(4) 0.005(3) 0.001(3) 0.003(3)
C2 0.027(4) 0.030(4) 0.041(4) -0.003(3) 0.000(3) 0.000(3)
C3 0.029(4) 0.015(3) 0.038(4) -0.005(3) -0.001(3) 0.003(3)
C4 0.026(4) 0.034(4) 0.036(4) -0.002(3) -0.001(3) -0.004(3)
C5 0.023(3) 0.029(4) 0.032(4) -0.004(3) 0.003(3) -0.006(3)
C6 0.033(4) 0.044(5) 0.040(4) 0.001(4) 0.009(3) -0.006(4)
C7 0.028(4) 0.040(4) 0.035(4) 0.004(3) -0.005(3) -0.004(3)
C8 0.032(4) 0.018(3) 0.032(4) -0.006(3) 0.002(3) 0.006(3)
C9 0.033(4) 0.018(3) 0.035(4) 0.000(3) -0.001(3) -0.003(3)
C10 0.038(4) 0.017(3) 0.029(3) -0.003(3) 0.003(3) -0.004(3)
C11 0.024(4) 0.030(4) 0.037(4) -0.001(3) 0.001(3) -0.002(3)
C12 0.026(4) 0.033(4) 0.030(4) -0.003(3) -0.004(3) 0.001(3)
C13 0.025(3) 0.021(3) 0.033(4) -0.004(3) 0.001(3) 0.003(3)
C14 0.030(4) 0.031(4) 0.029(4) -0.002(3) -0.004(3) 0.004(3)
C15 0.035(4) 0.026(4) 0.036(4) 0.007(3) 0.001(3) -0.001(3)
C16 0.030(4) 0.009(3) 0.039(4) -0.010(3) -0.001(3) 0.000(2)
C17 0.025(3) 0.016(3) 0.034(4) -0.006(3) 0.001(3) 0.001(3)
C18 0.030(4) 0.019(3) 0.033(4) 0.000(3) 0.001(3) 0.000(3)
C19 0.049(5) 0.031(4) 0.031(4) 0.005(3) 0.001(4) -0.006(4)
C20 0.054(5) 0.029(4) 0.031(4) 0.006(3) -0.009(4) -0.002(4)
C21 0.025(4) 0.036(4) 0.033(4) 0.002(3) 0.004(3) 0.005(3)
C22 0.040(4) 0.029(4) 0.029(4) 0.008(3) -0.001(3) 0.001(3)
C23 0.029(4) 0.021(3) 0.035(4) 0.002(3) -0.001(3) 0.004(3)
C24 0.045(5) 0.030(4) 0.035(4) 0.005(3) 0.001(4) 0.010(3)
C25 0.041(4) 0.033(4) 0.032(4) 0.002(3) 0.002(3) 0.009(3)
C26 0.031(4) 0.032(4) 0.034(4) 0.004(3) -0.002(3) 0.003(3)
C27 0.045(5) 0.025(4) 0.033(4) 0.002(3) -0.009(3) 0.013(3)
C28 0.041(4) 0.034(4) 0.032(4) -0.007(3) -0.008(3) 0.004(3)
C29 0.063(6) 0.020(4) 0.033(4) 0.000(3) -0.017(4) -0.003(4)
C30 0.060(6) 0.025(4) 0.037(4) 0.000(3) -0.017(4) 0.002(4)
C31 0.030(4) 0.028(4) 0.031(4) 0.003(3) -0.004(3) 0.010(3)
C32 0.072(7) 0.023(4) 0.050(5) -0.003(4) -0.023(5) -0.009(4)
C33 0.061(6) 0.017(4) 0.055(5) 0.006(3) -0.022(4) 0.000(4)
C34 0.030(4) 0.029(4) 0.035(4) 0.002(3) 0.008(3) -0.001(3)
C35 0.025(3) 0.025(4) 0.036(4) 0.011(3) 0.000(3) -0.004(3)
C36 0.024(4) 0.033(4) 0.032(4) 0.004(3) 0.002(3) 0.001(3)
N1 0.030(3) 0.026(3) 0.039(3) -0.003(3) 0.007(3) -0.005(3)
N2 0.031(3) 0.025(3) 0.037(3) -0.007(3) 0.000(3) 0.001(3)
N3 0.027(3) 0.030(3) 0.030(3) -0.008(3) 0.002(3) 0.001(3)
N4 0.029(3) 0.018(3) 0.031(3) -0.007(2) -0.003(3) -0.001(2)
N5 0.027(3) 0.012(3) 0.031(3) -0.002(2) 0.002(2) -0.002(2)
N6 0.022(3) 0.017(3) 0.038(3) -0.004(2) -0.003(2) -0.001(2)
N7 0.031(3) 0.033(3) 0.028(3) 0.002(3) 0.000(3) -0.003(3)
N8 0.035(3) 0.027(3) 0.030(3) 0.001(3) -0.003(3) -0.006(3)
N9 0.030(3) 0.029(3) 0.040(3) 0.002(3) 0.000(3) 0.012(3)
N10 0.036(3) 0.027(3) 0.026(3) 0.005(2) 0.001(3) 0.005(3)
N11 0.027(3) 0.029(3) 0.033(3) 0.005(3) 0.000(3) 0.006(3)
N12 0.038(4) 0.030(3) 0.030(3) 0.004(3) 0.006(3) 0.002(3)

loop_
_atom_type_symbol
_atom_type_description
_atom_type_scat_dispersion_real
_atom_type_scat_dispersion_imag
_atom_type_scat_source
C C 0.0033 0.0016 'International Tables Vol C Tables 4.2.6.8 and 6.1.1.4'
H H 0.0000 0.0000 'International Tables Vol C Tables 4.2.6.8 and 6.1.1.4'
N N 0.0061 0.0033 'International Tables Vol C Tables 4.2.6.8 and 6.1.1.4'
O O 0.0106 0.0060 'International Tables Vol C Tables 4.2.6.8 and 6.1.1.4'
Cl Cl 0.1484 0.1585 'International Tables Vol C Tables 4.2.6.8 and 6.1.1.4'
Zn Zn 0.2839 1.4301 'International Tables Vol C Tables 4.2.6.8 and 6.1.1.4'
I I -0.4742 1.8119 'International Tables Vol C Tables 4.2.6.8 and 6.1.1.4'

loop_
_geom_angle_atom_site_label_1
_geom_angle_atom_site_label_2
_geom_angle_atom_site_label_3
_geom_angle
_geom_angle_site_symmetry_1
_geom_angle_site_symmetry_3
C2X C1X C6X 118.0(11) . .
C2X C1X C18X 123.5(12) . .
C6X C1X C18X 118.5(9) . .
C3X C2X C1X 123.0(16) . .
C3X C2X H2XA 118.5 . .
C1X C2X H2XA 118.5 . .
C2X C3X C4X 120.8(15) . .
C2X C3X H3XA 119.6 . .
C4X C3X H3XA 119.6 . .
C3X C4X C5X 120.8(12) . .
C3X C4X H4XA 119.6 . .
C5X C4X H4XA 119.6 . .
C6X C5X C4X 118.7(14) . .
C6X C5X H5XA 120.6 . .
C4X C5X H5XA 120.6 . .
C5X C6X C1X 118.6(11) . .
C5X C6X C7X 121.5(11) . .
C1X C6X C7X 119.9(9) . .
C12X C7X C8X 121.9(10) . .
C12X C7X C6X 118.5(10) . .
C8X C7X C6X 119.5(10) . .
C9X C8X C7X 119.5(12) . .
C9X C8X H8XA 120.2 . .
C7X C8X H8XA 120.2 . .
C8X C9X C10X 119.2(13) . .
C8X C9X H9XA 120.4 . .
C10X C9X H9XA 120.4 . .
C11X C10X C9X 120.8(12) . .
C11X C10X H10A 119.6 . .
C9X C10X H10A 119.6 . .
C10X C11X C12X 120.8(12) . .
C10X C11X H11A 119.6 . .
C12X C11X H11A 119.6 . .
C7X C12X C11X 117.7(11) . .
C7X C12X C13X 120.6(9) . .
C11X C12X C13X 121.6(10) . .
C18X C13X C14X 119.2(12) . .
C18X C13X C12X 120.3(10) . .
C14X C13X C12X 120.5(10) . .
C15X C14X C13X 122.5(13) . .
C15X C14X H14A 118.7 . .
C13X C14X H14A 118.7 . .
C14X C15X C16X 118.4(13) . .
C14X C15X H15A 120.8 . .
C16X C15X H15A 120.8 . .
C17X C16X C15X 121.4(13) . .
C17X C16X H16A 119.3 . .
C15X C16X H16A 119.3 . .
C16X C17X C18X 118.9(14) . .
C16X C17X H17A 120.6 . .
C18X C17X H17A 120.6 . .
C13X C18X C17X 119.5(12) . .
C13X C18X C1X 121.7(11) . .
C17X C18X C1X 118.8(12) . .
C2A C1A C3A 109.0(11) . .
C2A C1A C6A 133.4(13) . .
C3A C1A C6A 117.3(12) . .
C1A C2A C4A 109.6(11) . .
C1A C2A H2AA 125.2 . .
C4A C2A H2AA 125.2 . .
O1A C3A N1A 125.9(11) . .
O1A C3A C1A 128.4(10) . .
N1A C3A C1A 105.6(9) . .
O2A C4A C2A 134.3(12) . .
O2A C4A N1A 120.1(11) . .
C2A C4A N1A 105.6(9) . .
N1A C5A H5AA 109.5 . .
N1A C5A H5AB 109.5 . .
H5AA C5A H5AB 109.5 . .
N1A C5A H5AC 109.5 . .
H5AA C5A H5AC 109.5 . .
H5AB C5A H5AC 109.5 . .
C1A C6A H6AA 109.5 . .
C1A C6A H6AB 109.5 . .
H6AA C6A H6AB 109.5 . .
C1A C6A H6AC 109.5 . .
H6AA C6A H6AC 109.5 . .
H6AB C6A H6AC 109.5 . .
C3A N1A C5A 125.1(9) . .
C3A N1A C4A 109.9(9) . .
C5A N1A C4A 124.5(9) . .
C2B C1B C6B 138.2(17) . .
C2B C1B C3B 107.0(19) . .
C6B C1B C3B 114.7(14) . .
C1B C2B C4B 114.7(17) . .
C1B C2B H2BA 122.6 . .
C4B C2B H2BA 122.6 . .
O1B C3B N1B 128.1(16) . .
O1B C3B C1B 128.1(17) . .
N1B C3B C1B 103.3(14) . .
O2B C4B C2B 134(2) . .
O2B C4B N1B 118(2) . .
C2B C4B N1B 107.1(14) . .
N1B C5B H5BA 109.5 . .
N1B C5B H5BB 109.5 . .
H5BA C5B H5BB 109.5 . .
N1B C5B H5BC 109.5 . .
H5BA C5B H5BC 109.5 . .
H5BB C5B H5BC 109.5 . .
C1B C6B H6BA 109.5 . .
C1B C6B H6BB 109.5 . .
H6BA C6B H6BB 109.5 . .
C1B C6B H6BC 109.5 . .
H6BA C6B H6BC 109.5 . .
H6BB C6B H6BC 109.5 . .
C4B N1B C3B 107.4(13) . .
C4B N1B C5B 131.9(15) . .
C3B N1B C5B 120.1(14) . .
Cl4D C1D Cl2D 109.8(19) . .
Cl4D C1D Cl1D 110.8(16) . .
Cl2D C1D Cl1D 109.0(18) . .
Cl4D C1D Cl3D 102.5(17) . .
Cl2D C1D Cl3D 108.9(16) . .
Cl1D C1D Cl3D 115.7(19) . .
Cl4E C1E Cl3E 106.9(18) . .
Cl4E C1E Cl2E 122(3) . .
Cl3E C1E Cl2E 96.3(17) . .
Cl4E C1E Cl1E 107.3(17) . .
Cl3E C1E Cl1E 121(3) . .
Cl2E C1E Cl1E 104.2(17) . .
N1 Zn1 N9 104.4(3) . 4_577
N1 Zn1 I2 104.62(19) . .
N9 Zn1 I2 109.38(19) 4_577 .
N1 Zn1 I1 108.97(19) . .
N9 Zn1 I1 106.08(19) 4_577 .
I2 Zn1 I1 122.14(4) . .
N7 Zn2 N2 100.2(3) . .
N7 Zn2 I3 109.94(19) . .
N2 Zn2 I3 103.38(18) . .
N7 Zn2 I4 108.63(19) . .
N2 Zn2 I4 107.38(19) . .
I3 Zn2 I4 124.47(4) . .
N3 Zn3 N8 101.9(2) 2_675 .
N3 Zn3 I5 107.88(18) 2_675 .
N8 Zn3 I5 111.35(19) . .
N3 Zn3 I6 107.94(18) 2_675 .
N8 Zn3 I6 107.73(18) . .
I5 Zn3 I6 118.71(4) . .
N1 C1 C2 122.4(7) . .
N1 C1 H1A 118.8 . .
C2 C1 H1A 118.8 . .
C3 C2 C1 119.1(7) . .
C3 C2 H2A 120.4 . .
C1 C2 H2A 120.4 . .
C4 C3 C2 118.8(7) . .
C4 C3 C16 121.2(7) . .
C2 C3 C16 120.1(7) . .
C3 C4 C5 119.8(7) . .
C3 C4 H4A 120.1 . .
C5 C4 H4A 120.1 . .
N1 C5 C4 122.6(7) . .
N1 C5 H5A 118.7 . .
C4 C5 H5A 118.7 . .
N3 C6 C7 122.8(7) . .
N3 C6 H6A 118.6 . .
C7 C6 H6A 118.6 . .
C6 C7 C8 120.1(7) . .
C6 C7 H7A 120.0 . .
C8 C7 H7A 120.0 . .
C9 C8 C7 117.3(7) . .
C9 C8 C18 120.1(7) . .
C7 C8 C18 122.5(7) . .
C10 C9 C8 119.4(7) . .
C10 C9 H9A 120.3 . .
C8 C9 H9A 120.3 . .
N3 C10 C9 123.4(7) . .
N3 C10 H10B 118.3 . .
C9 C10 H10B 118.3 . .
N2 C11 C12 123.9(7) . .
N2 C11 H11B 118.1 . .
C12 C11 H11B 118.1 . .
C11 C12 C13 117.8(7) . .
C11 C12 H12A 121.1 . .
C13 C12 H12A 121.1 . .
C14 C13 C12 119.5(7) . .
C14 C13 C17 121.2(7) . .
C12 C13 C17 119.3(7) . .
C13 C14 C15 118.1(7) . .
C13 C14 H14B 121.0 . .
C15 C14 H14B 121.0 . .
N2 C15 C14 123.2(7) . .
N2 C15 H15B 118.4 . .
C14 C15 H15B 118.4 . .
N6 C16 N4 127.5(7) . .
N6 C16 C3 116.4(6) . .
N4 C16 C3 116.1(7) . .
N4 C17 N5 125.7(7) . .
N4 C17 C13 120.1(7) . .
N5 C17 C13 114.2(6) . .
N5 C18 N6 125.3(7) . .
N5 C18 C8 116.1(6) . .
N6 C18 C8 118.5(7) . .
N7 C19 C20 121.7(8) . .
N7 C19 H19A 119.2 . .
C20 C19 H19A 119.2 . .
C19 C20 C21 121.0(8) . .
C19 C20 H20A 119.5 . .
C21 C20 H20A 119.5 . .
C20 C21 C22 116.9(7) . .
C20 C21 C34 122.0(7) . .
C22 C21 C34 121.1(7) . .
C23 C22 C21 119.2(7) . .
C23 C22 H22A 120.4 . .
C21 C22 H22A 120.4 . .
N7 C23 C22 123.6(7) . .
N7 C23 H23A 118.2 . .
C22 C23 H23A 118.2 . .
N9 C24 C25 121.5(7) . .
N9 C24 H24A 119.3 . .
C25 C24 H24A 119.3 . .
C24 C25 C26 119.5(8) . .
C24 C25 H25A 120.3 . .
C26 C25 H25A 120.3 . .
C27 C26 C25 118.3(7) . .
C27 C26 C36 120.2(7) . .
C25 C26 C36 121.4(7) . .
C28 C27 C26 118.8(7) . .
C28 C27 H27A 120.6 . .
C26 C27 H27A 120.6 . .
N9 C28 C27 123.1(7) . .
N9 C28 H28A 118.5 . .
C27 C28 H28A 118.5 . .
N8 C29 C30 121.1(7) . .
N8 C29 H29A 119.4 . .
C30 C29 H29A 119.4 . .
C31 C30 C29 119.3(8) . .
C31 C30 H30A 120.4 . .
C29 C30 H30A 120.4 . .
C30 C31 C32 118.1(7) . .
C30 C31 C35 121.3(7) . .
C32 C31 C35 120.6(7) . .
C33 C32 C31 118.9(8) . .
C33 C32 H32A 120.5 . .
C31 C32 H32A 120.5 . .
N8 C33 C32 122.9(8) . .
N8 C33 H33A 118.5 . .
C32 C33 H33A 118.5 . .
N10 C34 N12 124.7(7) . .
N10 C34 C21 117.8(7) . .
N12 C34 C21 117.6(7) . .
N11 C35 N10 126.5(7) . .
N11 C35 C31 117.6(7) . .
N10 C35 C31 115.9(6) . .
N12 C36 N11 125.2(7) . .
N12 C36 C26 116.7(7) . .
N11 C36 C26 118.0(7) . .
C1 N1 C5 117.3(7) . .
C1 N1 Zn1 121.5(5) . .
C5 N1 Zn1 121.0(5) . .
C11 N2 C15 117.4(7) . .
C11 N2 Zn2 118.3(5) . .
C15 N2 Zn2 123.6(5) . .
C10 N3 C6 116.9(7) . .
C10 N3 Zn3 121.8(5) . 2_674
C6 N3 Zn3 120.7(5) . 2_674
C17 N4 C16 113.3(6) . .
C18 N5 C17 114.8(6) . .
C16 N6 C18 113.3(6) . .
C23 N7 C19 117.6(7) . .
C23 N7 Zn2 120.0(5) . .
C19 N7 Zn2 121.1(6) . .
C33 N8 C29 119.5(7) . .
C33 N8 Zn3 119.6(5) . .
C29 N8 Zn3 120.8(5) . .
C28 N9 C24 118.8(7) . .
C28 N9 Zn1 120.1(5) . 4_477
C24 N9 Zn1 120.5(5) . 4_477
C34 N10 C35 114.1(6) . .
C35 N11 C36 114.5(7) . .
C36 N12 C34 115.0(7) . .

loop_
_geom_bond_atom_site_label_1
_geom_bond_atom_site_label_2
_geom_bond_distance
_geom_bond_site_symmetry_2
C1X C2X 1.402(15) .
C1X C6X 1.418(16) .
C1X C18X 1.487(16) .
C2X C3X 1.30(2) .
C2X H2XA 0.9500 .
C3X C4X 1.36(2) .
C3X H3XA 0.9500 .
C4X C5X 1.41(2) .
C4X H4XA 0.9500 .
C5X C6X 1.407(15) .
C5X H5XA 0.9500 .
C6X C7X 1.500(14) .
C7X C12X 1.395(14) .
C7X C8X 1.409(17) .
C8X C9X 1.371(18) .
C8X H8XA 0.9500 .
C9X C10X 1.43(2) .
C9X H9XA 0.9500 .
C10X C11X 1.363(19) .
C10X H10A 0.9500 .
C11X C12X 1.416(15) .
C11X H11A 0.9500 .
C12X C13X 1.484(16) .
C13X C18X 1.343(16) .
C13X C14X 1.430(14) .
C14X C15X 1.297(18) .
C14X H14A 0.9500 .
C15X C16X 1.40(2) .
C15X H15A 0.9500 .
C16X C17X 1.37(2) .
C16X H16A 0.9500 .
C17X C18X 1.409(17) .
C17X H17A 0.9500 .
C1A C2A 1.339(17) .
C1A C3A 1.512(16) .
C1A C6A 1.511(19) .
C2A C4A 1.440(18) .
C2A H2AA 0.9500 .
C3A O1A 1.188(13) .
C3A N1A 1.359(12) .
C4A O2A 1.191(14) .
C4A N1A 1.469(13) .
C5A N1A 1.455(14) .
C5A H5AA 0.9800 .
C5A H5AB 0.9800 .
C5A H5AC 0.9800 .
C6A H6AA 0.9800 .
C6A H6AB 0.9800 .
C6A H6AC 0.9800 .
C1B C2B 1.26(2) .
C1B C6B 1.56(3) .
C1B C3B 1.58(2) .
C2B C4B 1.40(2) .
C2B H2BA 0.9500 .
C3B O1B 1.122(16) .
C3B N1B 1.44(2) .
C4B O2B 1.189(19) .
C4B N1B 1.44(2) .
C5B N1B 1.46(2) .
C5B H5BA 0.9800 .
C5B H5BB 0.9800 .
C5B H5BC 0.9800 .
C6B H6BA 0.9800 .
C6B H6BB 0.9800 .
C6B H6BC 0.9800 .
C1D Cl4D 1.74(3) .
C1D Cl2D 1.79(2) .
C1D Cl1D 1.79(3) .
C1D Cl3D 1.80(3) .
C1E Cl4E 1.78(3) .
C1E Cl3E 1.79(3) .
C1E Cl2E 1.79(3) .
C1E Cl1E 1.83(3) .
Zn1 N1 2.048(7) .
Zn1 N9 2.064(7) 4_577
Zn1 I2 2.5296(12) .
Zn1 I1 2.5677(11) .
Zn2 N7 2.051(6) .
Zn2 N2 2.057(7) .
Zn2 I3 2.5386(12) .
Zn2 I4 2.5524(12) .
Zn3 N3 2.034(7) 2_675
Zn3 N8 2.070(7) .
Zn3 I5 2.5447(11) .
Zn3 I6 2.5518(10) .
C1 N1 1.355(10) .
C1 C2 1.395(11) .
C1 H1A 0.9500 .
C2 C3 1.380(11) .
C2 H2A 0.9500 .
C3 C4 1.373(11) .
C3 C16 1.513(10) .
C4 C5 1.379(11) .
C4 H4A 0.9500 .
C5 N1 1.355(10) .
C5 H5A 0.9500 .
C6 N3 1.368(11) .
C6 C7 1.365(12) .
C6 H6A 0.9500 .
C7 C8 1.407(11) .
C7 H7A 0.9500 .
C8 C9 1.390(11) .
C8 C18 1.468(10) .
C9 C10 1.385(10) .
C9 H9A 0.9500 .
C10 N3 1.348(10) .
C10 H10B 0.9500 .
C11 N2 1.333(10) .
C11 C12 1.384(11) .
C11 H11B 0.9500 .
C12 C13 1.395(10) .
C12 H12A 0.9500 .
C13 C14 1.385(11) .
C13 C17 1.504(10) .
C14 C15 1.387(11) .
C14 H14B 0.9500 .
C15 N2 1.348(10) .
C15 H15B 0.9500 .
C16 N6 1.307(10) .
C16 N4 1.350(10) .
C17 N4 1.315(9) .
C17 N5 1.351(9) .
C18 N5 1.316(9) .
C18 N6 1.360(9) .
C19 N7 1.359(10) .
C19 C20 1.369(11) .
C19 H19A 0.9500 .
C20 C21 1.379(12) .
C20 H20A 0.9500 .
C21 C22 1.412(10) .
C21 C34 1.478(11) .
C22 C23 1.360(11) .
C22 H22A 0.9500 .
C23 N7 1.340(10) .
C23 H23A 0.9500 .
C24 N9 1.365(11) .
C24 C25 1.389(11) .
C24 H24A 0.9500 .
C25 C26 1.404(11) .
C25 H25A 0.9500 .
C26 C27 1.403(11) .
C26 C36 1.472(11) .
C27 C28 1.384(11) .
C27 H27A 0.9500 .
C28 N9 1.339(10) .
C28 H28A 0.9500 .
C29 N8 1.326(10) .
C29 C30 1.391(11) .
C29 H29A 0.9500 .
C30 C31 1.379(11) .
C30 H30A 0.9500 .
C31 C32 1.391(11) .
C31 C35 1.503(10) .
C32 C33 1.359(12) .
C32 H32A 0.9500 .
C33 N8 1.321(11) .
C33 H33A 0.9500 .
C34 N10 1.332(10) .
C34 N12 1.360(10) .
C35 N11 1.331(10) .
C35 N10 1.332(10) .
C36 N12 1.322(10) .
C36 N11 1.334(10) .
N3 Zn3 2.034(7) 2_674
N9 Zn1 2.064(6) 4_477
